data_2218001
loop_
_publ_author_name
'Song, Wen-Dong'
'Ji, Li-Li'
'Wang, Hao'

_publ_section_title
;
 Hexakis(1<i>H</i>-imidazole-\k<i>N</i>^3^)nickel(II)
 bis(3-thienylacetate)
;
_journal_coeditor_code SG2218
_journal_issue 4
_journal_name_full 'Acta Crystallographica Section E'
_journal_page_first m550
_journal_paper_doi 10.1107/S1600536808006363
_journal_volume 64
_journal_year 2008
_chemical_formula_iupac '[Ni (C3 H4 N2)6] (C6 H5 O2 S)2'
_chemical_formula_moiety 'C18 H24 N12 Ni 2+, 2(C6 H5 O2 S -)'
_chemical_formula_sum 'C30 H34 N12 Ni O4 S2'
_chemical_formula_weight 749.52
_chemical_name_systematic
;
Hexakis(1<i>H</i>-imidazole-\kN^3^)nickel(II) bis(3-thienylacetate)
;
_space_group_IT_number 2
_symmetry_cell_setting triclinic
_symmetry_space_group_name_Hall '-P 1'
_symmetry_space_group_name_H-M 'P -1'
_atom_sites_solution_hydrogens geom
_atom_sites_solution_primary direct
_atom_sites_solution_secondary difmap
_audit_creation_method SHELXL-97
_cell_angle_alpha 84.6960(10)
_cell_angle_beta 88.380(2)
_cell_angle_gamma 80.157(2)
_cell_formula_units_Z 2
_cell_length_a 9.2483(3)
_cell_length_b 9.8529(3)
_cell_length_c 19.6365(6)
_cell_measurement_reflns_used 5680
_cell_measurement_temperature 296(2)
_cell_measurement_theta_max 28.00
_cell_measurement_theta_min 1.36
_cell_volume 1755.30(10)
_computing_cell_refinement 'SAINT (Bruker, 2004)'
_computing_data_collection 'APEX2 (Bruker, 2004)'
_computing_data_reduction 'SAINT (Bruker, 2004)'
_computing_molecular_graphics 'SHELXTL (Sheldrick, 2008)'
_computing_publication_material 'SHELXTL (Sheldrick, 2008)'
_computing_structure_refinement 'SHELXL97 (Sheldrick, 2008)'
_computing_structure_solution 'SHELXS97 (Sheldrick, 2008)'
_diffrn_ambient_temperature 296(2)
_diffrn_measured_fraction_theta_full 0.979
_diffrn_measured_fraction_theta_max 0.979
_diffrn_measurement_device_type 'Bruker APEXII area-detector'
_diffrn_measurement_method '\f and \w'
_diffrn_radiation_monochromator graphite
_diffrn_radiation_source 'fine-focus sealed tube'
_diffrn_radiation_type MoK\a
_diffrn_radiation_wavelength 0.71073
_diffrn_reflns_av_R_equivalents 0.0250
_diffrn_reflns_av_sigmaI/netI 0.0404
_diffrn_reflns_limit_h_max 11
_diffrn_reflns_limit_h_min -11
_diffrn_reflns_limit_k_max 12
_diffrn_reflns_limit_k_min -5
_diffrn_reflns_limit_l_max 24
_diffrn_reflns_limit_l_min -24
_diffrn_reflns_number 13333
_diffrn_reflns_theta_full 26.50
_diffrn_reflns_theta_max 26.50
_diffrn_reflns_theta_min 1.04
_diffrn_standards_interval_count 0
_diffrn_standards_interval_time 0
_diffrn_standards_number 0
_exptl_absorpt_coefficient_mu 0.725
_exptl_absorpt_correction_T_max 0.9245
_exptl_absorpt_correction_T_min 0.8685
_exptl_absorpt_correction_type multi-scan
_exptl_absorpt_process_details '(SADABS; Sheldrick, 2004)'
_exptl_crystal_colour blue
_exptl_crystal_density_diffrn 1.418
_exptl_crystal_density_method 'not measured'
_exptl_crystal_description block
_exptl_crystal_F_000 780
_exptl_crystal_size_max 0.20
_exptl_crystal_size_mid 0.16
_exptl_crystal_size_min 0.11
_refine_diff_density_max 0.386
_refine_diff_density_min -0.272
_refine_ls_extinction_method none
_refine_ls_goodness_of_fit_ref 1.060
_refine_ls_hydrogen_treatment constr
_refine_ls_matrix_type full
_refine_ls_number_parameters 480
_refine_ls_number_reflns 7140
_refine_ls_number_restraints 38
_refine_ls_restrained_S_all 1.061
_refine_ls_R_factor_all 0.0614
_refine_ls_R_factor_gt 0.0395
_refine_ls_shift/su_max 0.001
_refine_ls_shift/su_mean 0.000
_refine_ls_structure_factor_coef Fsqd
_refine_ls_weighting_details 'calc w=1/[\s^2^(Fo^2^)+(0.0423P)^2^+0.8694P] where P=(Fo^2^+2Fc^2^)/3'
_refine_ls_weighting_scheme calc
_refine_ls_wR_factor_gt 0.0889
_refine_ls_wR_factor_ref 0.1108
_reflns_number_gt 5337
_reflns_number_total 7140
_reflns_threshold_expression I>2\s(I)
_cod_data_source_file sg2218.cif
_cod_data_source_block I
_cod_original_cell_volume 1755.30(9)
_cod_database_code 2218001
_cod_database_fobs_code 2218001

loop_
_symmetry_equiv_pos_as_xyz
'x, y, z'
'-x, -y, -z'

loop_
_atom_site_type_symbol
_atom_site_label
_atom_site_fract_x
_atom_site_fract_y
_atom_site_fract_z
_atom_site_U_iso_or_equiv
_atom_site_adp_type
_atom_site_calc_flag
_atom_site_refinement_flags
_atom_site_occupancy
_atom_site_disorder_assembly
_atom_site_disorder_group
C C1 0.4131(4) 0.4287(3) 0.66425(18) 0.0627(9) Uani d D 1 . .
H H1 0.3888 0.3694 0.6339 0.075 Uiso calc R 1 A 1
C C2 0.5286(3) 0.4973(3) 0.65584(14) 0.0484(7) Uani d D 1 E .
C C3 0.5372(4) 0.5773(4) 0.71015(18) 0.0681(9) Uani d D 1 . .
H H3 0.6112 0.6302 0.7111 0.082 Uiso calc R 1 B 1
C C5 0.6323(4) 0.4848(4) 0.59608(18) 0.0710(10) Uani d . 1 . .
H H5A 0.6163 0.4062 0.5727 0.085 Uiso calc R 1 E .
H H5B 0.7315 0.4641 0.6135 0.085 Uiso calc R 1 . .
C C6 0.6230(3) 0.6089(3) 0.54369(13) 0.0474(7) Uani d . 1 E .
C C8 0.3563(4) 0.2371(3) 0.99004(16) 0.0598(8) Uani d D 1 . .
H H8 0.4549 0.2448 0.9920 0.072 Uiso calc R 1 C 1
C C9 0.2493(3) 0.3502(3) 0.96818(14) 0.0500(7) Uani d D 1 F .
C C10 0.1119(4) 0.3137(4) 0.97049(19) 0.0683(9) Uani d D 1 . .
H H10 0.0270 0.3748 0.9576 0.082 Uiso calc R 1 D 1
C C11 0.2791(4) 0.4927(3) 0.94645(14) 0.0559(8) Uani d . 1 . .
H H11A 0.1976 0.5421 0.9192 0.067 Uiso calc R 1 F .
H H11B 0.3661 0.4849 0.9174 0.067 Uiso calc R 1 . .
C C12 0.3015(3) 0.5780(3) 1.00487(13) 0.0427(6) Uani d . 1 F .
C C13 0.7099(3) 1.1011(3) 0.59500(13) 0.0444(6) Uani d . 1 . .
H H13 0.7758 1.1596 0.5804 0.053 Uiso calc R 1 . .
C C14 0.5169(4) 1.0069(4) 0.60100(17) 0.0663(9) Uani d . 1 . .
H H14 0.4254 0.9851 0.5928 0.080 Uiso calc R 1 . .
C C15 0.6119(3) 0.9449(3) 0.64942(17) 0.0637(9) Uani d . 1 . .
H H15 0.5958 0.8722 0.6808 0.076 Uiso calc R 1 . .
C C16 0.9193(3) 0.6510(3) 0.75680(15) 0.0517(7) Uani d . 1 . .
H H16 0.9882 0.6223 0.7234 0.062 Uiso calc R 1 . .
C C17 0.8696(4) 0.5679(3) 0.80681(16) 0.0601(8) Uani d . 1 . .
H H17 0.8984 0.4727 0.8145 0.072 Uiso calc R 1 . .
C C18 0.7630(3) 0.7782(3) 0.81614(13) 0.0446(6) Uani d . 1 . .
H H18 0.7026 0.8539 0.8327 0.053 Uiso calc R 1 . .
C C19 1.1837(3) 0.8033(3) 0.63842(14) 0.0460(7) Uani d . 1 . .
H H19 1.2480 0.8292 0.6684 0.055 Uiso calc R 1 . .
N N6 1.2259(3) 0.7234(3) 0.58772(11) 0.0532(6) Uani d . 1 . .
H H6 1.3145 0.6887 0.5772 0.064 Uiso calc R 1 . .
C C21 0.9893(3) 0.7778(3) 0.58834(13) 0.0478(7) Uani d . 1 . .
H H21 0.8912 0.7835 0.5772 0.057 Uiso calc R 1 . .
C C22 0.8396(3) 1.1189(3) 0.84289(14) 0.0485(7) Uani d . 1 . .
H H22 0.9326 1.0865 0.8606 0.058 Uiso calc R 1 . .
C C23 0.6170(4) 1.2253(4) 0.83415(17) 0.0744(11) Uani d . 1 . .
H H23 0.5270 1.2794 0.8429 0.089 Uiso calc R 1 . .
C C24 0.6547(3) 1.1572(3) 0.77818(16) 0.0613(9) Uani d . 1 . .
H H24 0.5936 1.1560 0.7415 0.074 Uiso calc R 1 . .
C C25 1.0829(3) 1.1481(3) 0.60810(14) 0.0462(6) Uani d . 1 . .
H H25 1.1209 1.0723 0.5843 0.055 Uiso calc R 1 . .
C C26 1.0367(4) 1.3572(3) 0.63700(17) 0.0623(8) Uani d . 1 . .
H H26 1.0349 1.4516 0.6382 0.075 Uiso calc R 1 . .
C C27 0.9656(4) 1.2747(3) 0.68025(16) 0.0554(8) Uani d . 1 . .
H H27 0.9057 1.3040 0.7168 0.066 Uiso calc R 1 . .
C C28 1.1230(3) 0.8441(3) 0.83343(13) 0.0452(6) Uani d . 1 . .
H H28 1.0629 0.7789 0.8455 0.054 Uiso calc R 1 . .
C C29 1.2965(4) 0.9652(4) 0.83702(17) 0.0705(10) Uani d . 1 . .
H H29 1.3772 1.0002 0.8507 0.085 Uiso calc R 1 . .
C C30 1.2145(3) 1.0096(4) 0.78075(16) 0.0600(8) Uani d . 1 . .
H H30 1.2302 1.0813 0.7487 0.072 Uiso calc R 1 . .
N N1 0.7348(2) 1.0039(2) 0.64586(10) 0.0367(5) Uani d . 1 . .
N N2 0.5794(3) 1.1062(2) 0.56680(11) 0.0480(6) Uani d . 1 . .
H H2 0.5425 1.1624 0.5332 0.058 Uiso calc R 1 . .
N N3 0.8519(2) 0.7861(2) 0.76277(10) 0.0391(5) Uani d . 1 . .
N N4 0.7707(3) 0.6476(3) 0.84356(12) 0.0549(6) Uani d . 1 . .
H H4A 0.7214 0.6201 0.8783 0.066 Uiso calc R 1 . .
N N5 1.0399(2) 0.8411(2) 0.64094(10) 0.0390(5) Uani d . 1 . .
C C20 1.1030(4) 0.7072(3) 0.55600(15) 0.0567(8) Uani d . 1 . .
H H20 1.0984 0.6565 0.5187 0.068 Uiso calc R 1 . .
N N7 0.9954(2) 1.1416(2) 0.66199(10) 0.0389(5) Uani d . 1 . .
N N8 1.1108(3) 1.2744(3) 0.59158(13) 0.0551(6) Uani d . 1 . .
H H8A 1.1657 1.2993 0.5583 0.066 Uiso calc R 1 . .
N N9 1.1042(2) 0.9323(2) 0.77832(10) 0.0419(5) Uani d . 1 . .
N N10 1.2373(3) 0.8589(3) 0.86970(12) 0.0527(6) Uani d . 1 . .
H H10A 1.2682 0.8107 0.9068 0.063 Uiso calc R 1 . .
N N11 0.7967(2) 1.0899(2) 0.78359(10) 0.0405(5) Uani d . 1 . .
N N12 0.7343(3) 1.2000(3) 0.87473(12) 0.0579(7) Uani d . 1 . .
H H12 0.7404 1.2305 0.9140 0.069 Uiso calc R 1 . .
Ni Ni1 0.91924(3) 0.96550(3) 0.711416(15) 0.03369(11) Uani d . 1 . .
O O1 0.5032(2) 0.6882(2) 0.53592(10) 0.0561(5) Uani d . 1 . .
O O2 0.7362(3) 0.6167(3) 0.50974(13) 0.0884(8) Uani d . 1 . .
O O3 0.2792(2) 0.7082(2) 0.99273(10) 0.0554(5) Uani d . 1 . .
O O4 0.3444(3) 0.5178(2) 1.06095(10) 0.0628(6) Uani d . 1 . .
C C4 0.4398(14) 0.5770(17) 0.7597(8) 0.089(3) Uani d PDU 0.774(12) E 1
H H4 0.4352 0.6252 0.7985 0.107 Uiso calc PR 0.774(12) E 1
S S1 0.3174(3) 0.4661(3) 0.73853(14) 0.0805(17) Uani d PDU 0.774(12) E 1
C C7 0.3090(15) 0.1157(12) 1.0081(8) 0.067(3) Uani d PDU 0.753(5) F 1
H H7 0.3670 0.0318 1.0226 0.080 Uiso calc PR 0.753(5) F 1
S S2 0.1132(3) 0.1476(2) 0.99890(12) 0.0834(8) Uani d PDU 0.753(5) F 1
S S1' 0.3871(14) 0.5542(15) 0.7623(6) 0.124(12) Uani d PD 0.226(12) E 2
C C4' 0.324(3) 0.429(3) 0.7164(11) 0.060(8) Uani d PD 0.226(12) E 2
H H4' 0.2484 0.3778 0.7267 0.072 Uiso calc PR 0.226(12) E 2
C C7' 0.098(3) 0.1816(18) 0.9903(14) 0.16(2) Uani d PD 0.247(5) F 2
H H7' 0.0132 0.1426 0.9924 0.193 Uiso calc PR 0.247(5) F 2
S S2' 0.2812(15) 0.0985(12) 1.0115(8) 0.091(4) Uani d PD 0.247(5) F 2

loop_
_atom_site_aniso_label
_atom_site_aniso_U_11
_atom_site_aniso_U_22
_atom_site_aniso_U_33
_atom_site_aniso_U_12
_atom_site_aniso_U_13
_atom_site_aniso_U_23
C1 0.064(2) 0.055(2) 0.069(2) -0.0105(16) -0.0164(18) 0.0026(16)
C2 0.0470(16) 0.0488(17) 0.0432(15) 0.0005(13) -0.0061(12) 0.0146(13)
C3 0.085(3) 0.063(2) 0.059(2) -0.0222(18) -0.0127(19) 0.0047(17)
C5 0.065(2) 0.065(2) 0.068(2) 0.0153(17) 0.0114(17) 0.0182(18)
C6 0.0476(16) 0.0587(18) 0.0361(14) -0.0126(14) 0.0016(12) 0.0004(13)
C8 0.063(2) 0.059(2) 0.0593(19) -0.0130(16) 0.0103(15) -0.0139(16)
C9 0.0613(19) 0.0543(18) 0.0395(15) -0.0195(15) 0.0042(13) -0.0138(13)
C10 0.066(2) 0.071(2) 0.072(2) -0.0202(19) -0.0022(18) -0.0153(19)
C11 0.077(2) 0.0567(19) 0.0371(15) -0.0195(16) -0.0023(14) -0.0053(13)
C12 0.0457(15) 0.0502(17) 0.0345(14) -0.0154(12) 0.0054(11) -0.0035(12)
C13 0.0444(15) 0.0462(16) 0.0408(15) -0.0085(12) -0.0051(12) 0.0078(12)
C14 0.0580(19) 0.069(2) 0.074(2) -0.0256(17) -0.0246(17) 0.0182(18)
C15 0.061(2) 0.062(2) 0.070(2) -0.0281(16) -0.0207(16) 0.0278(17)
C16 0.0685(19) 0.0358(15) 0.0474(16) -0.0021(13) 0.0075(14) -0.0018(13)
C17 0.090(2) 0.0334(16) 0.0547(18) -0.0088(15) 0.0014(17) 0.0036(14)
C18 0.0506(16) 0.0429(16) 0.0381(14) -0.0062(12) 0.0021(12) 0.0033(12)
C19 0.0461(16) 0.0480(16) 0.0391(14) 0.0020(12) 0.0026(12) 0.0020(12)
N6 0.0540(15) 0.0539(15) 0.0418(13) 0.0140(12) 0.0104(11) 0.0011(11)
C21 0.0533(17) 0.0492(17) 0.0400(15) -0.0046(13) -0.0008(13) -0.0071(13)
C22 0.0545(17) 0.0491(17) 0.0415(15) -0.0043(13) 0.0022(13) -0.0113(13)
C23 0.072(2) 0.081(3) 0.057(2) 0.0263(19) 0.0033(18) -0.0153(18)
C24 0.0593(19) 0.069(2) 0.0482(17) 0.0155(16) -0.0044(14) -0.0168(15)
C25 0.0505(16) 0.0413(16) 0.0462(16) -0.0102(12) 0.0024(13) 0.0024(12)
C26 0.075(2) 0.0413(18) 0.074(2) -0.0226(16) 0.0059(18) -0.0003(16)
C27 0.066(2) 0.0464(18) 0.0539(18) -0.0133(15) 0.0080(15) -0.0028(14)
C28 0.0494(16) 0.0452(16) 0.0384(14) -0.0024(12) -0.0073(12) 0.0010(12)
C29 0.063(2) 0.097(3) 0.056(2) -0.032(2) -0.0206(16) 0.0054(19)
C30 0.0579(19) 0.075(2) 0.0492(17) -0.0245(17) -0.0101(14) 0.0100(16)
N1 0.0421(12) 0.0319(11) 0.0344(11) -0.0026(9) -0.0028(9) 0.0007(9)
N2 0.0514(14) 0.0482(14) 0.0413(12) -0.0034(11) -0.0130(11) 0.0067(11)
N3 0.0439(12) 0.0386(12) 0.0331(11) -0.0054(9) -0.0008(9) 0.0021(9)
N4 0.0746(17) 0.0543(16) 0.0373(12) -0.0229(13) 0.0035(12) 0.0090(11)
N5 0.0402(12) 0.0418(13) 0.0332(11) -0.0036(9) 0.0021(9) -0.0008(9)
C20 0.076(2) 0.0509(18) 0.0393(15) 0.0030(15) 0.0036(15) -0.0110(13)
N7 0.0437(12) 0.0353(12) 0.0372(11) -0.0081(9) -0.0018(9) 0.0016(9)
N8 0.0532(15) 0.0600(17) 0.0530(15) -0.0209(12) 0.0030(12) 0.0104(13)
N9 0.0428(12) 0.0468(13) 0.0348(11) -0.0055(10) -0.0040(9) -0.0005(10)
N10 0.0574(15) 0.0593(16) 0.0387(13) -0.0028(12) -0.0140(11) 0.0014(11)
N11 0.0475(13) 0.0378(12) 0.0344(11) -0.0039(10) 0.0026(9) -0.0011(9)
N12 0.0740(18) 0.0554(16) 0.0435(14) -0.0027(13) 0.0027(13) -0.0164(12)
Ni1 0.03781(18) 0.03297(18) 0.02871(17) -0.00365(13) 0.00005(12) 0.00110(12)
O1 0.0570(13) 0.0541(13) 0.0480(11) 0.0056(10) 0.0028(9) 0.0148(10)
O2 0.0612(15) 0.118(2) 0.0812(17) -0.0209(14) 0.0233(13) 0.0226(16)
O3 0.0763(14) 0.0448(12) 0.0438(11) -0.0058(10) -0.0097(10) -0.0023(9)
O4 0.1051(18) 0.0539(13) 0.0348(11) -0.0320(12) -0.0040(11) 0.0037(9)
C4 0.099(5) 0.095(5) 0.071(5) -0.018(4) -0.002(4) -0.001(4)
S1 0.0613(11) 0.093(3) 0.077(2) -0.0054(11) 0.0176(11) 0.024(2)
C7 0.069(4) 0.065(6) 0.068(5) -0.020(4) 0.014(3) -0.008(4)
S2 0.0988(18) 0.0813(11) 0.0849(12) -0.0531(10) 0.0155(10) -0.0206(9)
S1' 0.18(2) 0.109(13) 0.056(4) 0.037(15) 0.015(7) 0.012(5)
C4' 0.069(15) 0.063(16) 0.054(16) -0.033(13) 0.005(11) 0.008(10)
C7' 0.08(2) 0.25(5) 0.12(2) 0.03(2) -0.046(17) 0.05(2)
S2' 0.141(11) 0.072(4) 0.073(4) -0.055(5) 0.026(5) -0.017(3)

loop_
_atom_type_symbol
_atom_type_description
_atom_type_scat_dispersion_real
_atom_type_scat_dispersion_imag
_atom_type_scat_source
C C 0.0033 0.0016 'International Tables Vol C Tables 4.2.6.8 and 6.1.1.4'
H H 0.0000 0.0000 'International Tables Vol C Tables 4.2.6.8 and 6.1.1.4'
N N 0.0061 0.0033 'International Tables Vol C Tables 4.2.6.8 and 6.1.1.4'
O O 0.0106 0.0060 'International Tables Vol C Tables 4.2.6.8 and 6.1.1.4'
Ni Ni 0.3393 1.1124 'International Tables Vol C Tables 4.2.6.8 and 6.1.1.4'
S S 0.1246 0.1234 'International Tables Vol C Tables 4.2.6.8 and 6.1.1.4'

loop_
_geom_angle_atom_site_label_1
_geom_angle_atom_site_label_2
_geom_angle_atom_site_label_3
_geom_angle
C4' C1 C2 126.7(11)
C2 C1 S1 111.0(3)
C4' C1 H1 108.8
C2 C1 H1 124.5
S1 C1 H1 124.5
C1 C2 C3 111.1(3)
C1 C2 C5 123.2(3)
C3 C2 C5 125.7(3)
C4 C3 C2 119.1(7)
C2 C3 S1' 105.0(6)
C4 C3 H3 120.4
C2 C3 H3 120.4
S1' C3 H3 134.6
C2 C5 C6 117.1(3)
C2 C5 H5A 108.0
C6 C5 H5A 108.0
C2 C5 H5B 108.0
C6 C5 H5B 108.0
H5A C5 H5B 107.3
O2 C6 O1 126.1(3)
O2 C6 C5 115.1(3)
O1 C6 C5 118.7(3)
C7 C8 C9 116.7(6)
C9 C8 S2' 110.8(6)
C7 C8 H8 121.6
C9 C8 H8 121.6
S2' C8 H8 127.5
C10 C9 C8 110.9(3)
C10 C9 C11 124.2(3)
C8 C9 C11 124.9(3)
C7' C10 C9 119.1(12)
C9 C10 S2 113.1(3)
C7' C10 H10 117.4
C9 C10 H10 123.4
S2 C10 H10 123.4
C9 C11 C12 114.9(2)
C9 C11 H11A 108.6
C12 C11 H11A 108.6
C9 C11 H11B 108.6
C12 C11 H11B 108.6
H11A C11 H11B 107.5
O4 C12 O3 123.2(3)
O4 C12 C11 119.3(3)
O3 C12 C11 117.4(2)
N1 C13 N2 112.3(2)
N1 C13 H13 123.9
N2 C13 H13 123.9
N2 C14 C15 106.8(3)
N2 C14 H14 126.6
C15 C14 H14 126.6
C14 C15 N1 110.2(3)
C14 C15 H15 124.9
N1 C15 H15 124.9
C17 C16 N3 109.3(3)
C17 C16 H16 125.4
N3 C16 H16 125.4
N4 C17 C16 107.3(3)
N4 C17 H17 126.4
C16 C17 H17 126.4
N3 C18 N4 111.5(3)
N3 C18 H18 124.3
N4 C18 H18 124.3
N5 C19 N6 111.9(3)
N5 C19 H19 124.0
N6 C19 H19 124.0
C19 N6 C20 107.1(2)
C19 N6 H6 126.5
C20 N6 H6 126.5
C20 C21 N5 109.6(3)
C20 C21 H21 125.2
N5 C21 H21 125.2
N11 C22 N12 112.0(3)
N11 C22 H22 124.0
N12 C22 H22 124.0
N12 C23 C24 106.7(3)
N12 C23 H23 126.6
C24 C23 H23 126.6
C23 C24 N11 109.5(3)
C23 C24 H24 125.2
N11 C24 H24 125.2
N7 C25 N8 112.5(3)
N7 C25 H25 123.7
N8 C25 H25 123.7
C27 C26 N8 106.2(3)
C27 C26 H26 126.9
N8 C26 H26 126.9
C26 C27 N7 109.7(3)
C26 C27 H27 125.2
N7 C27 H27 125.2
N9 C28 N10 112.4(3)
N9 C28 H28 123.8
N10 C28 H28 123.8
C30 C29 N10 106.4(3)
C30 C29 H29 126.8
N10 C29 H29 126.8
C29 C30 N9 109.6(3)
C29 C30 H30 125.2
N9 C30 H30 125.2
C13 N1 C15 104.1(2)
C13 N1 Ni1 126.26(18)
C15 N1 Ni1 129.40(18)
C13 N2 C14 106.7(2)
C13 N2 H2 126.7
C14 N2 H2 126.7
C18 N3 C16 104.6(2)
C18 N3 Ni1 128.34(18)
C16 N3 Ni1 125.55(18)
C18 N4 C17 107.4(2)
C18 N4 H4A 126.3
C17 N4 H4A 126.3
C19 N5 C21 104.2(2)
C19 N5 Ni1 126.72(18)
C21 N5 Ni1 129.02(18)
C21 C20 N6 107.1(3)
C21 C20 H20 126.5
N6 C20 H20 126.5
C25 N7 C27 104.4(2)
C25 N7 Ni1 128.32(19)
C27 N7 Ni1 127.25(19)
C25 N8 C26 107.2(2)
C25 N8 H8A 126.4
C26 N8 H8A 126.4
C28 N9 C30 104.6(2)
C28 N9 Ni1 125.81(19)
C30 N9 Ni1 128.84(19)
C28 N10 C29 107.0(2)
C28 N10 H10A 126.5
C29 N10 H10A 126.5
C22 N11 C24 104.6(2)
C22 N11 Ni1 128.08(19)
C24 N11 Ni1 127.36(18)
C22 N12 C23 107.2(3)
C22 N12 H12 126.4
C23 N12 H12 126.4
N5 Ni1 N7 89.81(8)
N5 Ni1 N1 90.40(8)
N7 Ni1 N1 89.69(8)
N5 Ni1 N3 89.52(8)
N7 Ni1 N3 177.57(8)
N1 Ni1 N3 92.65(8)
N5 Ni1 N11 179.43(8)
N7 Ni1 N11 90.73(8)
N1 Ni1 N11 89.78(8)
N3 Ni1 N11 89.93(8)
N5 Ni1 N9 90.79(8)
N7 Ni1 N9 89.38(8)
N1 Ni1 N9 178.48(8)
N3 Ni1 N9 88.30(8)
N11 Ni1 N9 89.04(8)
C3 C4 S1 106.7(10)
C3 C4 H4 126.7
S1 C4 H4 126.7
C1 S1 C4 92.1(5)
C8 C7 S2 107.0(8)
C8 C7 H7 126.5
S2 C7 H7 126.5
C10 S2 C7 92.2(4)
C3 S1' C4' 97.7(11)
C1 C4' S1' 99.2(15)
C1 C4' H4' 130.4
S1' C4' H4' 130.4
C10 C7' S2' 104.2(16)
C10 C7' H7' 127.9
S2' C7' H7' 127.9
C8 S2' C7' 94.9(11)

loop_
_geom_bond_atom_site_label_1
_geom_bond_atom_site_label_2
_geom_bond_distance
C1 C4' 1.299(15)
C1 C2 1.357(4)
C1 S1 1.721(4)
C1 H1 0.9300
C2 C3 1.395(4)
C2 C5 1.495(4)
C3 C4 1.307(12)
C3 S1' 1.735(9)
C3 H3 0.9300
C5 C6 1.516(4)
C5 H5A 0.9700
C5 H5B 0.9700
C6 O2 1.235(3)
C6 O1 1.245(3)
C8 C7 1.356(12)
C8 C9 1.401(4)
C8 S2' 1.651(10)
C8 H8 0.9300
C9 C10 1.377(5)
C9 C11 1.498(4)
C10 C7' 1.350(15)
C10 S2 1.677(4)
C10 H10 0.9300
C11 C12 1.522(4)
C11 H11A 0.9700
C11 H11B 0.9700
C12 O4 1.243(3)
C12 O3 1.265(3)
C13 N1 1.315(3)
C13 N2 1.334(3)
C13 H13 0.9300
C14 N2 1.338(4)
C14 C15 1.344(4)
C14 H14 0.9300
C15 N1 1.360(4)
C15 H15 0.9300
C16 C17 1.342(4)
C16 N3 1.384(3)
C16 H16 0.9300
C17 N4 1.340(4)
C17 H17 0.9300
C18 N3 1.318(3)
C18 N4 1.339(3)
C18 H18 0.9300
C19 N5 1.319(3)
C19 N6 1.335(3)
C19 H19 0.9300
N6 C20 1.351(4)
N6 H6 0.8600
C21 C20 1.336(4)
C21 N5 1.386(3)
C21 H21 0.9300
C22 N11 1.312(3)
C22 N12 1.330(4)
C22 H22 0.9300
C23 N12 1.339(4)
C23 C24 1.347(4)
C23 H23 0.9300
C24 N11 1.368(4)
C24 H24 0.9300
C25 N7 1.318(3)
C25 N8 1.323(4)
C25 H25 0.9300
C26 C27 1.355(4)
C26 N8 1.357(4)
C26 H26 0.9300
C27 N7 1.372(4)
C27 H27 0.9300
C28 N9 1.320(3)
C28 N10 1.327(3)
C28 H28 0.9300
C29 C30 1.353(4)
C29 N10 1.364(4)
C29 H29 0.9300
C30 N9 1.377(4)
C30 H30 0.9300
N1 Ni1 2.127(2)
N2 H2 0.8600
N3 Ni1 2.130(2)
N4 H4A 0.8600
N5 Ni1 2.103(2)
C20 H20 0.9300
N7 Ni1 2.125(2)
N8 H8A 0.8600
N9 Ni1 2.149(2)
N10 H10A 0.8600
N11 Ni1 2.133(2)
N12 H12 0.8600
C4 S1 1.783(13)
C4 H4 0.9300
C7 S2 1.796(12)
C7 H7 0.9300
S1' C4' 1.782(14)
C4' H4' 0.9300
C7' S2' 1.792(14)
C7' H7' 0.9300

loop_
_geom_hbond_atom_site_label_D
_geom_hbond_atom_site_label_H
_geom_hbond_atom_site_label_A
_geom_hbond_site_symmetry_A
_geom_hbond_distance_DH
_geom_hbond_distance_HA
_geom_hbond_distance_DA
_geom_hbond_angle_DHA
N12 H12 O4 2_677 0.86 2.56 3.124(3) 124.2
N12 H12 O3 2_677 0.86 1.97 2.826(3) 170.1
N10 H10A O3 1_655 0.86 1.88 2.718(3) 164.0
N8 H8A O2 2_776 0.86 1.81 2.660(3) 169.5
N4 H4A O4 2_667 0.86 1.89 2.688(3) 153.3
N2 H2 O1 2_676 0.86 1.91 2.749(3) 165.9
N6 H6 O1 1_655 0.86 1.90 2.711(3) 156.0
